data_2228833
loop_
_publ_author_name
'Aghabozorg, Hossein'
'Goodarzi, Saba'
'Mirzaei, Masoud'
'Notash, Behrouz'

_publ_section_title
;
 Acridine--benzene-1,3,5-tricarboxylic acid (3/1)
;
_journal_coeditor_code OM2368
_journal_issue 1
_journal_name_full 'Acta Crystallographica Section E'
_journal_page_first o126
_journal_paper_doi 10.1107/S1600536810050233
_journal_volume 67
_journal_year 2011
_chemical_formula_iupac '3C13 H9 N, C9 H6 O6'
_chemical_formula_moiety '3(C13 H9 N), C9 H6 O6'
_chemical_formula_sum 'C48 H33 N3 O6'
_chemical_formula_weight 747.77
_chemical_name_systematic
;
Acridine--benzene-1,3,5-tricarboxylic acid (3/1)
;
_space_group_IT_number 2
_symmetry_cell_setting triclinic
_symmetry_space_group_name_Hall '-P 1'
_symmetry_space_group_name_H-M 'P -1'
_atom_sites_solution_hydrogens geom
_atom_sites_solution_primary direct
_atom_sites_solution_secondary difmap
_audit_creation_method SHELXL-97
_cell_angle_alpha 77.44(3)
_cell_angle_beta 71.43(3)
_cell_angle_gamma 72.23(3)
_cell_formula_units_Z 2
_cell_length_a 12.031(2)
_cell_length_b 13.113(3)
_cell_length_c 13.220(3)
_cell_measurement_reflns_used 7305
_cell_measurement_temperature 298(2)
_cell_measurement_theta_max 26.00
_cell_measurement_theta_min 2.14
_cell_volume 1865.9(8)
_computing_cell_refinement 'X-AREA (Stoe & Cie, 2005)'
_computing_data_collection 'X-AREA (Stoe & Cie, 2005)'
_computing_data_reduction 'X-AREA (Stoe & Cie, 2005)'
_computing_molecular_graphics 'ORTEP-3 for Windows (Farrugia, 1997)'
_computing_publication_material 'WinGX (Farrugia, 1999)'
_computing_structure_refinement 'SHELXL97 (Sheldrick, 2008)'
_computing_structure_solution 'SHELXS97 (Sheldrick, 2008)'
_diffrn_ambient_temperature 298(2)
_diffrn_detector_area_resol_mean '0.15 mm'
_diffrn_measured_fraction_theta_full 0.997
_diffrn_measured_fraction_theta_max 0.997
_diffrn_measurement_device_type 'Stoe IPDS II'
_diffrn_measurement_method \f
_diffrn_radiation_monochromator graphite
_diffrn_radiation_source 'fine-focus sealed tube'
_diffrn_radiation_type MoK\a
_diffrn_radiation_wavelength 0.71073
_diffrn_reflns_av_R_equivalents 0.0878
_diffrn_reflns_av_sigmaI/netI 0.0862
_diffrn_reflns_limit_h_max 14
_diffrn_reflns_limit_h_min -14
_diffrn_reflns_limit_k_max 16
_diffrn_reflns_limit_k_min -16
_diffrn_reflns_limit_l_max 15
_diffrn_reflns_limit_l_min -16
_diffrn_reflns_number 15233
_diffrn_reflns_theta_full 26.00
_diffrn_reflns_theta_max 26.00
_diffrn_reflns_theta_min 2.14
_exptl_absorpt_coefficient_mu 0.089
_exptl_absorpt_correction_T_max 0.980
_exptl_absorpt_correction_T_min 0.964
_exptl_absorpt_correction_type numerical
_exptl_absorpt_process_details '(X-RED and X-SHAPE; Stoe & Cie, 2005)'
_exptl_crystal_colour orange
_exptl_crystal_density_diffrn 1.331
_exptl_crystal_density_method 'not measured'
_exptl_crystal_description block
_exptl_crystal_F_000 780
_exptl_crystal_size_max 0.45
_exptl_crystal_size_mid 0.3
_exptl_crystal_size_min 0.2
_refine_diff_density_max 0.321
_refine_diff_density_min -0.335
_refine_ls_extinction_method none
_refine_ls_goodness_of_fit_ref 0.948
_refine_ls_hydrogen_treatment mixed
_refine_ls_matrix_type full
_refine_ls_number_parameters 526
_refine_ls_number_reflns 7305
_refine_ls_number_restraints 0
_refine_ls_restrained_S_all 0.948
_refine_ls_R_factor_all 0.1256
_refine_ls_R_factor_gt 0.0592
_refine_ls_shift/su_max 0.001
_refine_ls_shift/su_mean 0.000
_refine_ls_structure_factor_coef Fsqd
_refine_ls_weighting_details 'calc w=1/[\s^2^(Fo^2^)+(0.1227P)^2^] where P=(Fo^2^+2Fc^2^)/3'
_refine_ls_weighting_scheme calc
_refine_ls_wR_factor_gt 0.1501
_refine_ls_wR_factor_ref 0.2184
_reflns_number_gt 3826
_reflns_number_total 7305
_reflns_threshold_expression I>2sigma(I)
_cod_data_source_file om2368.cif
_cod_data_source_block I
_cod_database_code 2228833
_cod_database_fobs_code 2228833

loop_
_symmetry_equiv_pos_as_xyz
'x, y, z'
'-x, -y, -z'

loop_
_atom_site_type_symbol
_atom_site_label
_atom_site_fract_x
_atom_site_fract_y
_atom_site_fract_z
_atom_site_U_iso_or_equiv
_atom_site_adp_type
_atom_site_calc_flag
_atom_site_refinement_flags
_atom_site_occupancy
_atom_site_disorder_assembly
_atom_site_disorder_group
C C1 0.1489(2) 0.0445(2) -0.0245(2) 0.0366(6) Uani d . 1 . .
C C2 0.0715(3) 0.1475(3) -0.0249(2) 0.0401(7) Uani d . 1 . .
H H2 0.0842 0.1982 -0.0859 0.048 Uiso calc R 1 . .
C C3 -0.0247(2) 0.1761(2) 0.0643(2) 0.0373(7) Uani d . 1 . .
C C4 -0.0432(3) 0.1001(3) 0.1548(2) 0.0401(7) Uani d . 1 . .
H H4 -0.1069 0.1189 0.2151 0.048 Uiso calc R 1 . .
C C5 0.0317(2) -0.0032(2) 0.1564(2) 0.0373(7) Uani d . 1 . .
C C6 0.1281(2) -0.0312(2) 0.0661(2) 0.0356(6) Uani d . 1 . .
H H6 0.1786 -0.1009 0.0668 0.043 Uiso calc R 1 . .
C C7 0.2493(3) 0.0184(3) -0.1247(2) 0.0420(7) Uani d . 1 . .
C C8 -0.1130(3) 0.2841(3) 0.0637(3) 0.0475(8) Uani d . 1 . .
C C9 0.0045(3) -0.0833(3) 0.2553(2) 0.0441(7) Uani d . 1 . .
C C10 0.5826(3) -0.0662(3) -0.3125(2) 0.0487(8) Uani d . 1 . .
C C11 0.5902(3) -0.0260(4) -0.2253(3) 0.0663(11) Uani d . 1 . .
H H11 0.5339 -0.0329 -0.1587 0.080 Uiso calc R 1 . .
C C12 0.6791(4) 0.0227(4) -0.2379(4) 0.0787(12) Uani d . 1 . .
H H12 0.6841 0.0483 -0.1795 0.094 Uiso calc R 1 . .
C C13 0.7643(4) 0.0348(4) -0.3387(4) 0.0803(13) Uani d . 1 . .
H H13 0.8239 0.0694 -0.3461 0.096 Uiso calc R 1 . .
C C14 0.7611(3) -0.0025(3) -0.4240(3) 0.0653(10) Uani d . 1 . .
H H14 0.8181 0.0066 -0.4897 0.078 Uiso calc R 1 . .
C C15 0.6707(3) -0.0561(3) -0.4144(3) 0.0483(8) Uani d . 1 . .
C C16 0.6635(3) -0.0974(3) -0.4987(3) 0.0517(9) Uani d . 1 . .
H H16 0.7199 -0.0916 -0.5653 0.062 Uiso calc R 1 . .
C C17 0.5721(3) -0.1480(3) -0.4846(2) 0.0479(8) Uani d . 1 . .
C C18 0.5598(4) -0.1925(3) -0.5674(3) 0.0668(11) Uani d . 1 . .
H H18 0.6151 -0.1898 -0.6350 0.080 Uiso calc R 1 . .
C C19 0.4684(4) -0.2389(4) -0.5491(4) 0.0779(12) Uani d . 1 . .
H H19 0.4611 -0.2674 -0.6046 0.094 Uiso calc R 1 . .
C C20 0.3842(4) -0.2449(4) -0.4480(4) 0.0741(12) Uani d . 1 . .
H H20 0.3231 -0.2791 -0.4369 0.089 Uiso calc R 1 . .
C C21 0.3901(3) -0.2020(3) -0.3663(3) 0.0641(10) Uani d . 1 . .
H H21 0.3317 -0.2043 -0.3004 0.077 Uiso calc R 1 . .
C C22 0.4859(3) -0.1532(3) -0.3814(2) 0.0466(8) Uani d . 1 . .
C C23 -0.3427(3) 0.4865(3) -0.1242(3) 0.0475(8) Uani d . 1 . .
C C24 -0.2966(3) 0.3906(3) -0.1741(3) 0.0592(9) Uani d . 1 . .
H H24 -0.2266 0.3405 -0.1626 0.071 Uiso calc R 1 . .
C C25 -0.3548(4) 0.3724(4) -0.2383(3) 0.0709(11) Uani d . 1 . .
H H25 -0.3227 0.3106 -0.2724 0.085 Uiso calc R 1 . .
C C26 -0.4632(4) 0.4455(4) -0.2545(3) 0.0705(11) Uani d . 1 . .
H H26 -0.5022 0.4309 -0.2981 0.085 Uiso calc R 1 . .
C C27 -0.5107(3) 0.5364(3) -0.2070(3) 0.0610(10) Uani d . 1 . .
H H27 -0.5827 0.5837 -0.2176 0.073 Uiso calc R 1 . .
C C28 -0.4514(3) 0.5604(3) -0.1410(3) 0.0494(8) Uani d . 1 . .
C C29 -0.4945(3) 0.6528(3) -0.0911(3) 0.0523(8) Uani d . 1 . .
H H29 -0.5658 0.7025 -0.1000 0.063 Uiso calc R 1 . .
C C30 -0.4323(3) 0.6719(3) -0.0280(3) 0.0509(8) Uani d . 1 . .
C C31 -0.4709(4) 0.7652(3) 0.0253(3) 0.0649(10) Uani d . 1 . .
H H31 -0.5416 0.8172 0.0183 0.078 Uiso calc R 1 . .
C C32 -0.4067(4) 0.7791(4) 0.0856(4) 0.0781(13) Uani d . 1 . .
H H32 -0.4333 0.8404 0.1201 0.094 Uiso calc R 1 . .
C C33 -0.2995(4) 0.7015(4) 0.0969(4) 0.0741(12) Uani d . 1 . .
H H33 -0.2558 0.7130 0.1383 0.089 Uiso calc R 1 . .
C C34 -0.2582(3) 0.6102(3) 0.0489(3) 0.0643(10) Uani d . 1 . .
H H34 -0.1877 0.5593 0.0583 0.077 Uiso calc R 1 . .
C C35 -0.3234(3) 0.5934(3) -0.0155(3) 0.0491(8) Uani d . 1 . .
C C36 -0.0443(3) -0.2948(3) 0.5167(3) 0.0533(9) Uani d . 1 . .
C C37 0.0199(4) -0.2314(4) 0.5384(3) 0.0764(12) Uani d . 1 . .
H H37 0.0789 -0.2055 0.4830 0.092 Uiso calc R 1 . .
C C38 -0.0040(5) -0.2087(4) 0.6387(4) 0.0904(15) Uani d . 1 . .
H H38 0.0384 -0.1664 0.6514 0.108 Uiso calc R 1 . .
C C39 -0.0916(6) -0.2472(4) 0.7246(4) 0.0945(16) Uani d . 1 . .
H H39 -0.1058 -0.2311 0.7935 0.113 Uiso calc R 1 . .
C C40 -0.1547(5) -0.3071(4) 0.7077(3) 0.0828(14) Uani d . 1 . .
H H40 -0.2131 -0.3316 0.7650 0.099 Uiso calc R 1 . .
C C41 -0.1338(4) -0.3341(3) 0.6033(3) 0.0595(10) Uani d . 1 . .
C C42 -0.1932(4) -0.3969(3) 0.5801(3) 0.0737(12) Uani d . 1 . .
H H42 -0.2517 -0.4239 0.6351 0.088 Uiso calc R 1 . .
C C43 -0.1683(4) -0.4208(3) 0.4771(3) 0.0607(10) Uani d . 1 . .
C C44 -0.2255(5) -0.4863(4) 0.4478(4) 0.0911(15) Uani d . 1 . .
H H44 -0.2853 -0.5145 0.4999 0.109 Uiso calc R 1 . .
C C45 -0.1941(6) -0.5077(4) 0.3462(4) 0.0977(17) Uani d . 1 . .
H H45 -0.2323 -0.5506 0.3285 0.117 Uiso calc R 1 . .
C C46 -0.1043(5) -0.4659(4) 0.2667(4) 0.0879(14) Uani d . 1 . .
H H46 -0.0807 -0.4843 0.1974 0.106 Uiso calc R 1 . .
C C47 -0.0512(4) -0.3994(4) 0.2888(3) 0.0697(11) Uani d . 1 . .
H H47 0.0040 -0.3684 0.2338 0.084 Uiso calc R 1 . .
C C48 -0.0789(3) -0.3769(3) 0.3947(3) 0.0507(8) Uani d . 1 . .
N N1 0.4920(2) -0.1125(2) -0.2986(2) 0.0495(7) Uani d . 1 . .
N N2 -0.2812(2) 0.5027(2) -0.0623(2) 0.0495(7) Uani d . 1 . .
N N3 -0.0211(3) -0.3142(2) 0.4155(2) 0.0538(7) Uani d . 1 . .
O O1 0.3136(2) -0.08203(19) -0.12033(18) 0.0543(6) Uani d . 1 . .
H H1 0.378(3) -0.092(3) -0.193(3) 0.063(10) Uiso d . 1 . .
O O2 0.2668(3) 0.0870(2) -0.20116(19) 0.0759(9) Uani d . 1 . .
O O3 -0.0948(2) 0.3460(2) -0.02961(19) 0.0640(7) Uani d . 1 . .
H H3 -0.173(5) 0.414(5) -0.032(4) 0.128(19) Uiso d . 1 . .
O O4 -0.1941(3) 0.3119(2) 0.1420(2) 0.0805(9) Uani d . 1 . .
O O5 0.0707(2) -0.1822(2) 0.24783(18) 0.0573(6) Uani d . 1 . .
H H5 0.041(5) -0.239(4) 0.319(4) 0.116(17) Uiso d . 1 . .
O O6 -0.0735(2) -0.0553(2) 0.33509(19) 0.0731(8) Uani d . 1 . .

loop_
_atom_site_aniso_label
_atom_site_aniso_U_11
_atom_site_aniso_U_22
_atom_site_aniso_U_33
_atom_site_aniso_U_12
_atom_site_aniso_U_13
_atom_site_aniso_U_23
C1 0.0283(14) 0.0458(17) 0.0357(14) -0.0116(13) -0.0035(11) -0.0106(12)
C2 0.0337(15) 0.0490(19) 0.0381(15) -0.0152(14) -0.0055(12) -0.0061(13)
C3 0.0296(14) 0.0428(17) 0.0389(15) -0.0075(13) -0.0070(11) -0.0101(13)
C4 0.0311(14) 0.0497(19) 0.0384(15) -0.0122(14) -0.0004(12) -0.0144(13)
C5 0.0313(14) 0.0481(18) 0.0349(14) -0.0162(13) -0.0047(11) -0.0080(12)
C6 0.0289(13) 0.0354(16) 0.0398(15) -0.0067(12) -0.0046(11) -0.0088(12)
C7 0.0345(15) 0.0481(19) 0.0378(15) -0.0114(14) -0.0020(12) -0.0050(14)
C8 0.0370(16) 0.0484(19) 0.0491(18) -0.0041(14) -0.0037(14) -0.0119(15)
C9 0.0385(16) 0.053(2) 0.0386(16) -0.0161(15) -0.0015(13) -0.0081(14)
C10 0.0364(16) 0.057(2) 0.0453(17) -0.0110(15) 0.0000(13) -0.0088(15)
C11 0.053(2) 0.089(3) 0.054(2) -0.018(2) -0.0018(16) -0.023(2)
C12 0.067(3) 0.106(4) 0.074(3) -0.025(3) -0.018(2) -0.031(2)
C13 0.061(3) 0.103(4) 0.089(3) -0.035(3) -0.021(2) -0.015(3)
C14 0.0436(19) 0.081(3) 0.066(2) -0.0226(19) -0.0032(17) -0.007(2)
C15 0.0354(16) 0.053(2) 0.0468(18) -0.0074(15) -0.0010(13) -0.0073(15)
C16 0.0401(17) 0.055(2) 0.0438(17) -0.0079(16) 0.0042(14) -0.0023(15)
C17 0.0476(18) 0.0427(18) 0.0438(17) -0.0060(15) -0.0047(14) -0.0053(14)
C18 0.076(3) 0.067(3) 0.053(2) -0.017(2) -0.0090(19) -0.0157(18)
C19 0.097(3) 0.074(3) 0.073(3) -0.029(3) -0.023(2) -0.021(2)
C20 0.079(3) 0.067(3) 0.088(3) -0.035(2) -0.024(2) -0.006(2)
C21 0.056(2) 0.065(2) 0.065(2) -0.0260(19) -0.0015(18) -0.0029(19)
C22 0.0426(17) 0.0456(18) 0.0438(17) -0.0107(15) -0.0036(13) -0.0032(14)
C23 0.0431(17) 0.0467(19) 0.0439(17) -0.0102(15) -0.0034(14) -0.0027(14)
C24 0.052(2) 0.054(2) 0.061(2) -0.0074(17) -0.0059(17) -0.0097(17)
C25 0.073(3) 0.073(3) 0.066(2) -0.025(2) -0.002(2) -0.024(2)
C26 0.067(3) 0.084(3) 0.066(2) -0.025(2) -0.011(2) -0.022(2)
C27 0.053(2) 0.068(3) 0.059(2) -0.0140(19) -0.0180(17) -0.0020(19)
C28 0.0446(17) 0.051(2) 0.0447(17) -0.0136(16) -0.0037(14) 0.0000(15)
C29 0.0459(18) 0.049(2) 0.0515(18) -0.0075(16) -0.0098(15) 0.0019(15)
C30 0.0497(19) 0.0432(19) 0.0512(18) -0.0106(16) -0.0060(15) -0.0018(15)
C31 0.063(2) 0.047(2) 0.080(3) -0.0069(18) -0.018(2) -0.0091(19)
C32 0.081(3) 0.057(3) 0.100(3) -0.018(2) -0.018(3) -0.027(2)
C33 0.074(3) 0.069(3) 0.091(3) -0.025(2) -0.024(2) -0.022(2)
C34 0.054(2) 0.063(3) 0.077(2) -0.0126(19) -0.0213(19) -0.009(2)
C35 0.0477(18) 0.049(2) 0.0477(18) -0.0162(16) -0.0076(14) -0.0026(15)
C36 0.064(2) 0.052(2) 0.0419(17) -0.0191(18) -0.0093(15) -0.0019(15)
C37 0.095(3) 0.081(3) 0.066(3) -0.045(3) -0.019(2) -0.005(2)
C38 0.124(4) 0.090(4) 0.077(3) -0.043(3) -0.035(3) -0.019(3)
C39 0.141(5) 0.093(4) 0.055(2) -0.032(4) -0.025(3) -0.019(2)
C40 0.111(4) 0.079(3) 0.048(2) -0.030(3) -0.004(2) -0.004(2)
C41 0.077(2) 0.053(2) 0.0423(18) -0.025(2) -0.0042(17) 0.0015(15)
C42 0.086(3) 0.075(3) 0.055(2) -0.045(2) 0.0024(19) 0.0052(19)
C43 0.070(2) 0.057(2) 0.057(2) -0.028(2) -0.0150(18) 0.0029(17)
C44 0.108(4) 0.091(4) 0.095(3) -0.062(3) -0.034(3) 0.010(3)
C45 0.136(5) 0.096(4) 0.098(4) -0.064(4) -0.062(4) 0.005(3)
C46 0.112(4) 0.100(4) 0.072(3) -0.033(3) -0.046(3) -0.014(3)
C47 0.075(3) 0.085(3) 0.054(2) -0.025(2) -0.0218(19) -0.006(2)
C48 0.057(2) 0.0462(19) 0.0466(18) -0.0124(16) -0.0155(15) -0.0001(15)
N1 0.0382(14) 0.0564(17) 0.0419(14) -0.0114(13) 0.0045(11) -0.0060(12)
N2 0.0426(15) 0.0472(17) 0.0515(15) -0.0077(13) -0.0094(12) -0.0022(13)
N3 0.0585(17) 0.0560(18) 0.0450(15) -0.0226(15) -0.0069(13) -0.0018(13)
O1 0.0431(12) 0.0534(15) 0.0454(12) -0.0039(11) 0.0081(10) -0.0060(10)
O2 0.0754(17) 0.0670(17) 0.0472(13) -0.0086(14) 0.0170(12) 0.0053(12)
O3 0.0534(14) 0.0623(16) 0.0524(14) 0.0052(13) -0.0057(11) -0.0006(12)
O4 0.0723(17) 0.0653(18) 0.0621(16) 0.0051(14) 0.0163(14) -0.0081(13)
O5 0.0611(15) 0.0496(15) 0.0467(13) -0.0168(12) 0.0058(11) -0.0040(11)
O6 0.0686(16) 0.0710(18) 0.0470(13) -0.0110(14) 0.0193(12) -0.0040(12)

loop_
_atom_type_symbol
_atom_type_description
_atom_type_scat_dispersion_real
_atom_type_scat_dispersion_imag
_atom_type_scat_source
C C 0.0033 0.0016 'International Tables Vol C Tables 4.2.6.8 and 6.1.1.4'
H H 0.0000 0.0000 'International Tables Vol C Tables 4.2.6.8 and 6.1.1.4'
N N 0.0061 0.0033 'International Tables Vol C Tables 4.2.6.8 and 6.1.1.4'
O O 0.0106 0.0060 'International Tables Vol C Tables 4.2.6.8 and 6.1.1.4'

loop_
_geom_angle_atom_site_label_1
_geom_angle_atom_site_label_2
_geom_angle_atom_site_label_3
_geom_angle_site_symmetry_1
_geom_angle_site_symmetry_3
_geom_angle
_geom_angle_publ_flag
C2 C1 C6 . . 119.1(2) ?
C2 C1 C7 . . 118.1(3) ?
C6 C1 C7 . . 122.7(3) ?
C1 C2 C3 . . 121.0(3) ?
C1 C2 H2 . . 119.5 ?
C3 C2 H2 . . 119.5 ?
C4 C3 C2 . . 119.2(3) ?
C4 C3 C8 . . 118.7(2) ?
C2 C3 C8 . . 122.0(3) ?
C5 C4 C3 . . 120.8(3) ?
C5 C4 H4 . . 119.6 ?
C3 C4 H4 . . 119.6 ?
C4 C5 C6 . . 119.6(3) ?
C4 C5 C9 . . 118.3(2) ?
C6 C5 C9 . . 122.0(3) ?
C1 C6 C5 . . 120.3(3) ?
C1 C6 H6 . . 119.8 ?
C5 C6 H6 . . 119.8 ?
O2 C7 O1 . . 124.5(3) ?
O2 C7 C1 . . 121.0(3) ?
O1 C7 C1 . . 114.5(3) ?
O4 C8 O3 . . 123.3(3) ?
O4 C8 C3 . . 122.9(3) ?
O3 C8 C3 . . 113.9(3) ?
O6 C9 O5 . . 123.8(3) ?
O6 C9 C5 . . 120.8(3) ?
O5 C9 C5 . . 115.4(2) ?
N1 C10 C11 . . 119.2(3) ?
N1 C10 C15 . . 121.6(3) ?
C11 C10 C15 . . 119.3(3) ?
C12 C11 C10 . . 120.3(3) ?
C12 C11 H11 . . 119.9 ?
C10 C11 H11 . . 119.9 ?
C11 C12 C13 . . 120.6(4) ?
C11 C12 H12 . . 119.7 ?
C13 C12 H12 . . 119.7 ?
C14 C13 C12 . . 121.3(4) ?
C14 C13 H13 . . 119.3 ?
C12 C13 H13 . . 119.3 ?
C13 C14 C15 . . 120.3(3) ?
C13 C14 H14 . . 119.9 ?
C15 C14 H14 . . 119.9 ?
C16 C15 C14 . . 123.1(3) ?
C16 C15 C10 . . 118.6(3) ?
C14 C15 C10 . . 118.3(3) ?
C15 C16 C17 . . 120.4(3) ?
C15 C16 H16 . . 119.8 ?
C17 C16 H16 . . 119.8 ?
C16 C17 C18 . . 123.3(3) ?
C16 C17 C22 . . 117.8(3) ?
C18 C17 C22 . . 118.8(3) ?
C19 C18 C17 . . 120.4(4) ?
C19 C18 H18 . . 119.8 ?
C17 C18 H18 . . 119.8 ?
C18 C19 C20 . . 121.1(4) ?
C18 C19 H19 . . 119.4 ?
C20 C19 H19 . . 119.4 ?
C21 C20 C19 . . 121.1(4) ?
C21 C20 H20 . . 119.4 ?
C19 C20 H20 . . 119.4 ?
C20 C21 C22 . . 119.8(3) ?
C20 C21 H21 . . 120.1 ?
C22 C21 H21 . . 120.1 ?
N1 C22 C21 . . 119.2(3) ?
N1 C22 C17 . . 122.2(3) ?
C21 C22 C17 . . 118.7(3) ?
N2 C23 C28 . . 122.9(3) ?
N2 C23 C24 . . 118.3(3) ?
C28 C23 C24 . . 118.8(3) ?
C25 C24 C23 . . 120.0(4) ?
C25 C24 H24 . . 120.0 ?
C23 C24 H24 . . 120.0 ?
C24 C25 C26 . . 121.2(4) ?
C24 C25 H25 . . 119.4 ?
C26 C25 H25 . . 119.4 ?
C27 C26 C25 . . 120.5(4) ?
C27 C26 H26 . . 119.7 ?
C25 C26 H26 . . 119.7 ?
C26 C27 C28 . . 120.4(4) ?
C26 C27 H27 . . 119.8 ?
C28 C27 H27 . . 119.8 ?
C29 C28 C23 . . 117.6(3) ?
C29 C28 C27 . . 123.3(3) ?
C23 C28 C27 . . 119.1(3) ?
C28 C29 C30 . . 120.6(3) ?
C28 C29 H29 . . 119.7 ?
C30 C29 H29 . . 119.7 ?
C29 C30 C31 . . 123.7(3) ?
C29 C30 C35 . . 118.2(3) ?
C31 C30 C35 . . 118.1(3) ?
C32 C31 C30 . . 120.9(4) ?
C32 C31 H31 . . 119.6 ?
C30 C31 H31 . . 119.6 ?
C31 C32 C33 . . 120.4(4) ?
C31 C32 H32 . . 119.8 ?
C33 C32 H32 . . 119.8 ?
C34 C33 C32 . . 121.6(4) ?
C34 C33 H33 . . 119.2 ?
C32 C33 H33 . . 119.2 ?
C33 C34 C35 . . 119.4(4) ?
C33 C34 H34 . . 120.3 ?
C35 C34 H34 . . 120.3 ?
N2 C35 C34 . . 118.6(3) ?
N2 C35 C30 . . 121.9(3) ?
C34 C35 C30 . . 119.5(3) ?
N3 C36 C37 . . 119.3(3) ?
N3 C36 C41 . . 122.0(3) ?
C37 C36 C41 . . 118.6(3) ?
C38 C37 C36 . . 120.3(4) ?
C38 C37 H37 . . 119.8 ?
C36 C37 H37 . . 119.8 ?
C37 C38 C39 . . 121.5(5) ?
C37 C38 H38 . . 119.2 ?
C39 C38 H38 . . 119.2 ?
C40 C39 C38 . . 120.1(4) ?
C40 C39 H39 . . 119.9 ?
C38 C39 H39 . . 119.9 ?
C39 C40 C41 . . 121.1(4) ?
C39 C40 H40 . . 119.4 ?
C41 C40 H40 . . 119.4 ?
C42 C41 C40 . . 124.5(3) ?
C42 C41 C36 . . 117.3(3) ?
C40 C41 C36 . . 118.2(4) ?
C41 C42 C43 . . 121.7(3) ?
C41 C42 H42 . . 119.1 ?
C43 C42 H42 . . 119.1 ?
C42 C43 C48 . . 117.4(3) ?
C42 C43 C44 . . 124.6(4) ?
C48 C43 C44 . . 118.0(4) ?
C45 C44 C43 . . 120.9(4) ?
C45 C44 H44 . . 119.5 ?
C43 C44 H44 . . 119.5 ?
C44 C45 C46 . . 120.4(4) ?
C44 C45 H45 . . 119.8 ?
C46 C45 H45 . . 119.8 ?
C47 C46 C45 . . 121.1(4) ?
C47 C46 H46 . . 119.4 ?
C45 C46 H46 . . 119.4 ?
C46 C47 C48 . . 120.4(4) ?
C46 C47 H47 . . 119.8 ?
C48 C47 H47 . . 119.8 ?
N3 C48 C47 . . 119.3(3) ?
N3 C48 C43 . . 121.7(3) ?
C47 C48 C43 . . 119.0(3) ?
C22 N1 C10 . . 119.3(2) ?
C35 N2 C23 . . 118.8(3) ?
C36 N3 C48 . . 119.7(3) ?
C7 O1 H1 . . 108(2) ?
C8 O3 H3 . . 111(3) ?
C9 O5 H5 . . 112(3) ?

loop_
_geom_bond_atom_site_label_1
_geom_bond_atom_site_label_2
_geom_bond_site_symmetry_2
_geom_bond_distance
_geom_bond_publ_flag
C1 C2 . 1.388(4) ?
C1 C6 . 1.389(4) ?
C1 C7 . 1.501(4) ?
C2 C3 . 1.389(4) ?
C2 H2 . 0.9300 ?
C3 C4 . 1.386(4) ?
C3 C8 . 1.488(4) ?
C4 C5 . 1.379(4) ?
C4 H4 . 0.9300 ?
C5 C6 . 1.397(4) ?
C5 C9 . 1.503(4) ?
C6 H6 . 0.9300 ?
C7 O2 . 1.208(4) ?
C7 O1 . 1.308(4) ?
C8 O4 . 1.208(4) ?
C8 O3 . 1.316(4) ?
C9 O6 . 1.207(4) ?
C9 O5 . 1.304(4) ?
C10 N1 . 1.349(4) ?
C10 C11 . 1.406(5) ?
C10 C15 . 1.433(4) ?
C11 C12 . 1.356(6) ?
C11 H11 . 0.9300 ?
C12 C13 . 1.411(6) ?
C12 H12 . 0.9300 ?
C13 C14 . 1.337(6) ?
C13 H13 . 0.9300 ?
C14 C15 . 1.427(5) ?
C14 H14 . 0.9300 ?
C15 C16 . 1.377(5) ?
C16 C17 . 1.395(5) ?
C16 H16 . 0.9300 ?
C17 C18 . 1.412(5) ?
C17 C22 . 1.430(4) ?
C18 C19 . 1.346(6) ?
C18 H18 . 0.9300 ?
C19 C20 . 1.400(6) ?
C19 H19 . 0.9300 ?
C20 C21 . 1.351(6) ?
C20 H20 . 0.9300 ?
C21 C22 . 1.424(5) ?
C21 H21 . 0.9300 ?
C22 N1 . 1.348(4) ?
C23 N2 . 1.348(4) ?
C23 C28 . 1.420(5) ?
C23 C24 . 1.423(5) ?
C24 C25 . 1.355(6) ?
C24 H24 . 0.9300 ?
C25 C26 . 1.411(6) ?
C25 H25 . 0.9300 ?
C26 C27 . 1.350(6) ?
C26 H26 . 0.9300 ?
C27 C28 . 1.422(5) ?
C27 H27 . 0.9300 ?
C28 C29 . 1.386(5) ?
C29 C30 . 1.386(5) ?
C29 H29 . 0.9300 ?
C30 C31 . 1.424(5) ?
C30 C35 . 1.430(5) ?
C31 C32 . 1.345(6) ?
C31 H31 . 0.9300 ?
C32 C33 . 1.405(6) ?
C32 H32 . 0.9300 ?
C33 C34 . 1.360(6) ?
C33 H33 . 0.9300 ?
C34 C35 . 1.414(5) ?
C34 H34 . 0.9300 ?
C35 N2 . 1.344(4) ?
C36 N3 . 1.341(4) ?
C36 C37 . 1.416(5) ?
C36 C41 . 1.426(5) ?
C37 C38 . 1.344(6) ?
C37 H37 . 0.9300 ?
C38 C39 . 1.403(7) ?
C38 H38 . 0.9300 ?
C39 C40 . 1.339(7) ?
C39 H39 . 0.9300 ?
C40 C41 . 1.425(6) ?
C40 H40 . 0.9300 ?
C41 C42 . 1.376(6) ?
C42 C43 . 1.382(5) ?
C42 H42 . 0.9300 ?
C43 C48 . 1.426(5) ?
C43 C44 . 1.427(6) ?
C44 C45 . 1.343(7) ?
C44 H44 . 0.9300 ?
C45 C46 . 1.401(7) ?
C45 H45 . 0.9300 ?
C46 C47 . 1.350(6) ?
C46 H46 . 0.9300 ?
C47 C48 . 1.407(5) ?
C47 H47 . 0.9300 ?
C48 N3 . 1.344(4) ?
O1 H1 . 1.03(4) ?
O3 H3 . 1.08(6) ?
O5 H5 . 1.10(5) ?

loop_
_geom_hbond_atom_site_label_D
_geom_hbond_atom_site_label_H
_geom_hbond_atom_site_label_A
_geom_hbond_site_symmetry_A
_geom_hbond_distance_DH
_geom_hbond_distance_HA
_geom_hbond_distance_DA
_geom_hbond_angle_DHA
_geom_hbond_publ_flag
O1 H1 N1 . 1.03(4) 1.62(4) 2.643(4) 173(4) yes
O3 H3 N2 . 1.08(6) 1.55(6) 2.619(4) 166(5) yes
O5 H5 N3 . 1.10(5) 1.57(5) 2.659(4) 171(6) yes
C14 H14 O6 1_654 0.93 2.44 3.266(5) 147 yes
C16 H16 O6 1_654 0.93 2.55 3.355(5) 145 yes
C18 H18 O2 2_654 0.93 2.54 3.389(5) 151 yes
C24 H24 O5 2_555 0.93 2.53 3.278(5) 138 yes
C27 H27 O4 2_465 0.93 2.59 3.435(5) 151 yes
C47 H47 O3 2_555 0.93 2.56 3.345(5) 143 yes

loop_
_geom_torsion_atom_site_label_1
_geom_torsion_atom_site_label_2
_geom_torsion_atom_site_label_3
_geom_torsion_atom_site_label_4
_geom_torsion_site_symmetry_1
_geom_torsion_site_symmetry_2
_geom_torsion_site_symmetry_3
_geom_torsion_site_symmetry_4
_geom_torsion
_geom_torsion_publ_flag
C6 C1 C2 C3 . . . . 1.0(4) ?
C7 C1 C2 C3 . . . . 178.6(3) ?
C1 C2 C3 C4 . . . . -0.1(4) ?
C1 C2 C3 C8 . . . . -176.5(3) ?
C2 C3 C4 C5 . . . . -0.7(4) ?
C8 C3 C4 C5 . . . . 175.8(3) ?
C3 C4 C5 C6 . . . . 0.6(4) ?
C3 C4 C5 C9 . . . . -177.8(3) ?
C2 C1 C6 C5 . . . . -1.2(4) ?
C7 C1 C6 C5 . . . . -178.7(3) ?
C4 C5 C6 C1 . . . . 0.4(4) ?
C9 C5 C6 C1 . . . . 178.7(3) ?
C2 C1 C7 O2 . . . . 4.4(5) ?
C6 C1 C7 O2 . . . . -178.1(3) ?
C2 C1 C7 O1 . . . . -176.0(3) ?
C6 C1 C7 O1 . . . . 1.6(4) ?
C4 C3 C8 O4 . . . . 6.9(5) ?
C2 C3 C8 O4 . . . . -176.7(3) ?
C4 C3 C8 O3 . . . . -173.1(3) ?
C2 C3 C8 O3 . . . . 3.3(4) ?
C4 C5 C9 O6 . . . . -7.2(5) ?
C6 C5 C9 O6 . . . . 174.5(3) ?
C4 C5 C9 O5 . . . . 173.2(3) ?
C6 C5 C9 O5 . . . . -5.1(4) ?
N1 C10 C11 C12 . . . . -178.8(4) ?
C15 C10 C11 C12 . . . . 0.7(6) ?
C10 C11 C12 C13 . . . . 0.7(7) ?
C11 C12 C13 C14 . . . . -1.0(8) ?
C12 C13 C14 C15 . . . . -0.2(7) ?
C13 C14 C15 C16 . . . . -179.1(4) ?
C13 C14 C15 C10 . . . . 1.5(6) ?
N1 C10 C15 C16 . . . . -1.7(5) ?
C11 C10 C15 C16 . . . . 178.9(3) ?
N1 C10 C15 C14 . . . . 177.7(3) ?
C11 C10 C15 C14 . . . . -1.8(5) ?
C14 C15 C16 C17 . . . . -179.3(3) ?
C10 C15 C16 C17 . . . . 0.0(5) ?
C15 C16 C17 C18 . . . . -179.8(3) ?
C15 C16 C17 C22 . . . . 1.2(5) ?
C16 C17 C18 C19 . . . . -179.0(4) ?
C22 C17 C18 C19 . . . . 0.0(6) ?
C17 C18 C19 C20 . . . . -0.5(7) ?
C18 C19 C20 C21 . . . . 1.7(7) ?
C19 C20 C21 C22 . . . . -2.4(7) ?
C20 C21 C22 N1 . . . . -178.8(4) ?
C20 C21 C22 C17 . . . . 1.9(6) ?
C16 C17 C22 N1 . . . . -0.9(5) ?
C18 C17 C22 N1 . . . . 180.0(3) ?
C16 C17 C22 C21 . . . . 178.4(3) ?
C18 C17 C22 C21 . . . . -0.7(5) ?
N2 C23 C24 C25 . . . . -178.9(3) ?
C28 C23 C24 C25 . . . . 1.6(5) ?
C23 C24 C25 C26 . . . . -2.0(5) ?
C24 C25 C26 C27 . . . . 0.9(6) ?
C25 C26 C27 C28 . . . . 0.7(6) ?
N2 C23 C28 C29 . . . . 0.2(4) ?
C24 C23 C28 C29 . . . . 179.7(3) ?
N2 C23 C28 C27 . . . . -179.6(3) ?
C24 C23 C28 C27 . . . . -0.1(4) ?
C26 C27 C28 C29 . . . . 179.2(3) ?
C26 C27 C28 C23 . . . . -1.0(5) ?
C23 C28 C29 C30 . . . . 0.5(4) ?
C27 C28 C29 C30 . . . . -179.7(3) ?
C28 C29 C30 C31 . . . . 179.8(3) ?
C28 C29 C30 C35 . . . . -0.4(4) ?
C29 C30 C31 C32 . . . . 179.9(4) ?
C35 C30 C31 C32 . . . . 0.1(5) ?
C30 C31 C32 C33 . . . . 0.2(6) ?
C31 C32 C33 C34 . . . . -0.8(7) ?
C32 C33 C34 C35 . . . . 1.0(6) ?
C33 C34 C35 N2 . . . . 180.0(3) ?
C33 C34 C35 C30 . . . . -0.7(5) ?
C29 C30 C35 N2 . . . . -0.3(4) ?
C31 C30 C35 N2 . . . . 179.5(3) ?
C29 C30 C35 C34 . . . . -179.6(3) ?
C31 C30 C35 C34 . . . . 0.1(5) ?
N3 C36 C37 C38 . . . . 178.3(4) ?
C41 C36 C37 C38 . . . . -0.4(7) ?
C36 C37 C38 C39 . . . . 0.6(8) ?
C37 C38 C39 C40 . . . . -0.8(9) ?
C38 C39 C40 C41 . . . . 0.7(8) ?
C39 C40 C41 C42 . . . . 178.7(5) ?
C39 C40 C41 C36 . . . . -0.5(7) ?
N3 C36 C41 C42 . . . . 2.4(6) ?
C37 C36 C41 C42 . . . . -178.9(4) ?
N3 C36 C41 C40 . . . . -178.4(4) ?
C37 C36 C41 C40 . . . . 0.3(6) ?
C40 C41 C42 C43 . . . . -179.6(4) ?
C36 C41 C42 C43 . . . . -0.4(6) ?
C41 C42 C43 C48 . . . . -0.6(6) ?
C41 C42 C43 C44 . . . . 179.2(4) ?
C42 C43 C44 C45 . . . . -178.5(5) ?
C48 C43 C44 C45 . . . . 1.4(7) ?
C43 C44 C45 C46 . . . . 0.0(9) ?
C44 C45 C46 C47 . . . . -3.1(9) ?
C45 C46 C47 C48 . . . . 4.7(8) ?
C46 C47 C48 N3 . . . . 177.2(4) ?
C46 C47 C48 C43 . . . . -3.2(6) ?
C42 C43 C48 N3 . . . . -0.3(6) ?
C44 C43 C48 N3 . . . . 179.8(4) ?
C42 C43 C48 C47 . . . . -180.0(4) ?
C44 C43 C48 C47 . . . . 0.2(6) ?
C21 C22 N1 C10 . . . . -180.0(3) ?
C17 C22 N1 C10 . . . . -0.7(5) ?
C11 C10 N1 C22 . . . . -178.6(3) ?
C15 C10 N1 C22 . . . . 2.0(5) ?
C34 C35 N2 C23 . . . . -179.7(3) ?
C30 C35 N2 C23 . . . . 1.0(4) ?
C28 C23 N2 C35 . . . . -1.0(4) ?
C24 C23 N2 C35 . . . . 179.5(3) ?
C37 C36 N3 C48 . . . . 178.0(4) ?
C41 C36 N3 C48 . . . . -3.3(5) ?
C47 C48 N3 C36 . . . . -178.1(3) ?
C43 C48 N3 C36 . . . . 2.2(5) ?

loop_
_cod_related_entry_id
_cod_related_entry_database
_cod_related_entry_code
1 ChemSpider 30656431
